data_2101849
loop_
_publ_author_name
'Pinkerton, A. Alan'

_publ_section_title
;
 Energetic Materials: The Preparation and Structural Characterization
 of Three Biguanidinium Dinitramides
;
_journal_issue 3
_journal_name_full 'Acta Crystallographica Section B'
_journal_page_first 504
_journal_page_last 512
_journal_paper_doi 10.1107/S0108768196013183
_journal_volume 53
_journal_year 1997
_chemical_formula_sum 'C2 H11 N11 O9'
_chemical_formula_weight 333.18
_chemical_name_systematic ' ?'
_symmetry_cell_setting orthorhombic
_symmetry_space_group_name_Hall 'P 2ac 2ab'
_symmetry_space_group_name_H-M 'P 21 21 21'
_atom_type_scat_source IntTabIV
_cell_angle_alpha 90.000(9)
_cell_angle_beta 90.000(10)
_cell_angle_gamma 90.000(8)
_cell_formula_units_Z 4
_cell_length_a 6.4201(6)
_cell_length_b 13.4080(10)
_cell_length_c 14.584(2)
_cell_measurement_reflns_used 91
_cell_measurement_temperature 294.0(10)
_cell_measurement_theta_max 14
_cell_measurement_theta_min 9
_cell_volume 1255.4(2)
_computing_cell_refinement CAD4_(Enraf-Nonius,_1977)
_computing_data_collection CAD4_(Enraf-Nonius,_1977)
_computing_data_reduction PROCESS_MolEN_(Fair,_1990)
_computing_molecular_graphics ORTEP_(Johnson,_1976)
_computing_publication_material CIF_VAX_MolEN_(Fair,_1990)
_computing_structure_refinement LSFM_MolEN_(Fair,_1990)
_computing_structure_solution Direct_methods_(SIR;_Burla_et_al.,_1989)
_diffrn_ambient_temperature 294
_diffrn_measurement_device Enraf_Nonius_CAD4
_diffrn_measurement_method \q/2\q
_diffrn_radiation_type MoK\a
_diffrn_radiation_wavelength 0.71073
_diffrn_reflns_av_R_equivalents 0.030
_diffrn_reflns_limit_h_max 7
_diffrn_reflns_limit_h_min 0
_diffrn_reflns_limit_k_max 16
_diffrn_reflns_limit_k_min 0
_diffrn_reflns_limit_l_max 17
_diffrn_reflns_limit_l_min 0
_diffrn_reflns_number 1462
_diffrn_reflns_theta_max 25.97
_diffrn_reflns_theta_min 2.06
_diffrn_standards_decay_% 77.31
_diffrn_standards_interval_time 50
_diffrn_standards_number 3
_exptl_absorpt_coefficient_mu 0.16
_exptl_absorpt_correction_T_max 0.9784
_exptl_absorpt_correction_T_min 0.8915
_exptl_absorpt_correction_type '\y scans (North, Phillips & Mathews, 1968)'
_exptl_crystal_colour colorless
_exptl_crystal_density_diffrn 1.76
_exptl_crystal_description tabular
_exptl_crystal_F_000 688
_exptl_crystal_size_max 0.33
_exptl_crystal_size_mid 0.24
_exptl_crystal_size_min 0.24
_refine_diff_density_max 0.41
_refine_diff_density_min -0.24
_refine_ls_extinction_method none
_refine_ls_goodness_of_fit_obs 2.565
_refine_ls_hydrogen_treatment H_atoms_riding
_refine_ls_matrix_type full
_refine_ls_number_parameters 205
_refine_ls_number_reflns 992
_refine_ls_number_restraints 38
_refine_ls_R_factor_all 0.087
_refine_ls_R_factor_obs 0.040
_refine_ls_shift/esd_max 0.001
_refine_ls_structure_factor_coef F
_refine_ls_weighting_details 'w = 1/\s^2^(F)'
_refine_ls_weighting_scheme calc
_refine_ls_wR_factor_obs 0.032
_reflns_number_observed 992
_reflns_number_total 1439
_reflns_observed_criterion >3.0\s(I)
_cod_data_source_file bk0035.cif
_cod_data_source_block III
_cod_depositor_comments
;
The following automatic conversions were performed:

'_refine_ls_weighting_scheme' value 'w = 1/\s^2^(F)' was changed to
'calc'. New tag '_refine_ls_weighting_details' was created. The value
of the new tag was set to 'w = 1/\s^2^(F)'.

Automatic conversion script
Id: cif_fix_values 3143 2015-03-26 13:38:13Z robertas 
;
_cod_original_cell_volume 1255.4(4)
_cod_database_code 2101849

loop_
_atom_site_aniso_label
_atom_site_aniso_U_11
_atom_site_aniso_U_22
_atom_site_aniso_U_33
_atom_site_aniso_U_12
_atom_site_aniso_U_13
_atom_site_aniso_U_23
O1 0.125(4) 0.035(2) 0.035(2) -0.013(2) 0.001(2) -0.0050(10)
O2 0.101(3) 0.049(2) 0.033(2) -0.003(2) -0.001(2) 0.010(2)
O3 0.060(2) 0.040(2) 0.0310(10) -0.006(2) 0.012(2) -0.0120(10)
O4 0.059(2) 0.0260(10) 0.0380(10) -0.002(2) 0.009(2) -0.0030(10)
O5 0.074(2) 0.0230(10) 0.062(2) -0.009(2) -0.002(2) 0.005(2)
O6 0.078(2) 0.047(2) 0.0260(10) 0.002(2) 0.004(2) 0.0060(10)
O7 0.067(2) 0.039(2) 0.042(2) 0.003(2) 0.011(2) 0.016(2)
O8 0.053(2) 0.040(2) 0.039(2) 0.010(2) 0.008(2) -0.008(2)
O9 0.060(2) 0.038(2) 0.047(2) -0.009(2) -0.025(2) 0.003(2)
N1 0.056(3) 0.033(2) 0.036(2) 0.002(2) 0.003(2) 0.003(2)
N2 0.048(2) 0.025(2) 0.027(2) 0.002(2) 0.004(2) 0.000(2)
N3 0.031(2) 0.039(2) 0.031(2) -0.002(2) -0.002(2) -0.001(2)
N4 0.030(2) 0.035(2) 0.038(2) 0.002(2) 0.001(2) 0.006(2)
N5 0.052(2) 0.025(2) 0.025(2) 0.005(2) 0.002(2) 0.001(2)
N6 0.034(2) 0.032(2) 0.034(2) 0.002(2) -0.008(2) 0.001(2)
N7 0.051(3) 0.027(2) 0.025(2) 0.008(2) 0.000(2) 0.002(2)
N8 0.064(3) 0.025(2) 0.026(2) 0.014(2) 0.003(2) 0.002(2)
N9 0.039(2) 0.024(2) 0.022(2) 0.007(2) -0.002(2) -0.0020(10)
N10 0.041(2) 0.026(2) 0.038(2) 0.005(2) -0.008(2) 0.003(2)
N11 0.054(3) 0.031(2) 0.035(2) 0.009(2) -0.019(2) -0.002(2)
C1 0.029(3) 0.029(2) 0.030(2) 0.004(2) -0.001(2) 0.003(2)
C2 0.031(3) 0.031(2) 0.022(2) 0.011(2) 0.003(2) -0.002(2)

loop_
_atom_site_label
_atom_site_fract_x
_atom_site_fract_y
_atom_site_fract_z
_atom_site_U_iso_or_equiv
_atom_site_thermal_displace_type
_atom_site_calc_flag
O1 0.7839(7) -0.2174(2) 0.0337(2) 0.0650(10) Uani ?
O2 0.8055(6) -0.2011(2) 0.1792(2) 0.0610(10) Uani ?
O3 0.9628(5) -0.0717(2) -0.0450(2) 0.0434(9) Uani ?
O4 0.8943(5) 0.0680(2) 0.0206(2) 0.0410(9) Uani ?
O5 0.3361(5) -0.0874(2) 0.1207(2) 0.0530(10) Uani ?
O6 0.3511(6) 0.0380(2) 0.2144(2) 0.0500(10) Uani ?
O7 0.3949(6) 0.2054(2) 0.0018(2) 0.0490(10) Uani ?
O8 0.2300(5) 0.1954(2) 0.1322(2) 0.0437(9) Uani ?
O9 0.4366(5) -0.1227(2) 0.3400(2) 0.0482(9) Uani ?
N1 0.8097(6) -0.1663(2) 0.1017(2) 0.0420(10) Uani ?
N2 0.8286(6) -0.0637(2) 0.1011(2) 0.0330(10) Uani ?
N3 0.8961(6) -0.0240(2) 0.0208(2) 0.0340(10) Uani ?
N4 0.3446(5) 0.0024(2) 0.1359(2) 0.0350(10) Uani ?
N5 0.3603(6) 0.0567(2) 0.0585(2) 0.0340(10) Uani ?
N6 0.3258(6) 0.1587(2) 0.0679(2) 0.0330(10) Uani ?
N7 0.7561(6) 0.1932(2) 0.1731(2) 0.0350(10) Uani ?
N8 0.7253(6) 0.2108(2) 0.3274(2) 0.0390(10) Uani ?
N9 0.8456(6) 0.0614(2) 0.2645(2) 0.0283(9) Uani ?
N10 0.9236(5) -0.0769(2) 0.3495(2) 0.0350(10) Uani ?
N11 1.0474(6) 0.0742(2) 0.3968(2) 0.0400(10) Uani ?
C1 0.7751(7) 0.1575(3) 0.2557(3) 0.0290(10) Uani ?
C2 0.9400(7) 0.0196(3) 0.3400(2) 0.0280(10) Uani ?
H1 0.7931 0.1534 0.1217 0.0449 Uiso calc
H2 0.7053 0.2590 0.1641 0.0449 Uiso calc
H3 0.7401 0.1836 0.3871 0.0501 Uiso calc
H4 0.6742 0.2768 0.3197 0.0501 Uiso calc
H5 0.8273 0.0191 0.2129 0.0368 Uiso calc
H6 0.9862 -0.1092 0.4006 0.0452 Uiso calc
H7 0.8491 -0.1149 0.3054 0.0452 Uiso calc
H8 1.1117 0.0444 0.4487 0.0522 Uiso calc
H9 1.0613 0.1438 0.3864 0.0522 Uiso calc
H10 0.5341 -0.1109 0.3857 0.0627 Uiso calc
H11 0.4117 -0.0641 0.3077 0.0627 Uiso calc

loop_
_geom_angle_atom_site_label_1
_geom_angle_atom_site_label_2
_geom_angle_atom_site_label_3
_geom_angle
_geom_angle_publ_flag
H10 O9 H11 109.68 yes
O1 N1 O2 122.4(4) yes
O1 N1 N2 124.6(4) yes
O2 N1 N2 112.7(4) yes
N1 N2 N3 115.0(4) yes
O3 N3 O4 121.5(4) yes
O3 N3 N2 125.5(4) yes
O4 N3 N2 113.0(4) yes
O5 N4 O6 123.1(4) yes
O5 N4 N5 112.5(4) yes
O6 N4 N5 124.3(4) yes
N4 N5 N6 115.9(4) yes
O7 N6 O8 125.1(4) yes
O7 N6 N5 111.4(4) yes
O8 N6 N5 123.4(4) yes
C1 N7 H1 120.00 no
C1 N7 H2 120.00 no
H1 N7 H2 120.00 no
C1 N8 H3 120.00 no
C1 N8 H4 120.00 no
H3 N8 H4 120.00 no
C1 N9 C2 127.1(4) yes
C1 N9 H5 116.47 no
C2 N9 H5 116.47 no
C2 N10 H6 120.00 no
C2 N10 H7 120.00 no
H6 N10 H7 120.00 no
C2 N11 H8 120.00 no
C2 N11 H9 120.00 no
H8 N11 H9 120.00 no
N7 C1 N8 121.1(4) yes
N7 C1 N9 117.6(4) yes
N8 C1 N9 121.3(4) yes
N9 C2 N10 116.9(4) yes
N9 C2 N11 120.9(4) yes
N10 C2 N11 122.2(4) yes
O4 H1 N7 174.79 no
O4 H1 N9 107.35 no
N7 H1 N9 69.28 no
O9 H2 N7 168.75 no
O9 H2 N8 106.52 no
N7 H2 N8 66.87 no
O1 H3 O3 70.32 no
O1 H3 N8 144.03 no
O1 H3 N11 97.10 no
O3 H3 N8 127.59 no
O3 H3 N11 92.39 no
N8 H3 N11 111.21 no
O5 H4 N7 142.08 no
O5 H4 N8 143.17 no
N7 H4 N8 66.78 no
N2 H5 N7 109.95 no
N2 H5 N9 172.14 no
N2 H5 N10 112.04 no
N7 H5 N9 69.00 no
N7 H5 N10 137.77 no
N9 H5 N10 68.79 no
O7 H6 N10 169.23 no
O7 H6 N11 124.29 no
N10 H6 N11 66.44 no
O2 H7 N9 107.74 no
O2 H7 N10 156.39 no
N9 H7 N10 69.55 no
N5 H8 N10 93.58 no
N5 H8 N11 155.97 no
N10 H8 N11 66.50 no
O1 H9 O2 52.24 no
O1 H9 N8 104.23 no
O1 H9 N11 136.06 no
O2 H9 N8 81.99 no
O2 H9 N11 158.74 no
N8 H9 N11 109.17 no
O4 H10 O9 150.07 no
O6 H11 O9 166.36 no

loop_
_geom_bond_atom_site_label_1
_geom_bond_atom_site_label_2
_geom_bond_distance
_geom_bond_publ_flag
O1 N1 1.216(5) yes
O2 N1 1.223(5) yes
O3 N3 1.229(4) yes
O4 N3 1.234(4) yes
O5 N4 1.226(4) yes
O6 N4 1.241(4) yes
O7 N6 1.232(5) yes
O8 N6 1.225(5) yes
O9 H10 0.9278 no
O9 H11 0.9298 no
N1 N2 1.381(5) yes
N2 N3 1.358(5) yes
N4 N5 1.347(5) yes
N5 N6 1.392(5) yes
N7 C1 1.302(5) yes
N7 H1 0.9500 no
N7 H2 0.9500 no
N8 C1 1.306(5) yes
N8 H3 0.9500 no
N8 H4 0.9500 no
N9 C1 1.373(5) yes
N9 C2 1.376(5) yes
N9 H5 0.9500 no
N10 C2 1.306(5) yes
N10 H6 0.9500 no
N10 H7 0.9500 no
N11 C2 1.303(5) yes
N11 H8 0.9500 no
N11 H9 0.9500 no
O1 H3 2.1905 no
O1 H9 2.4097 no
O2 H7 2.1911 no
O2 H9 2.4435 no
O3 H3 2.2201 no
O4 H1 1.9763 no
O4 H10 2.1011 no
O5 H4 2.0180 no
O6 H11 1.9683 no
O7 H6 2.1038 no
O9 H2 1.8303 no
O9 H10 0.9278 no
O9 H11 0.9298 no
H1 O4 1.9763 no
H1 N7 0.9500 no
H1 N9 2.4439 no
H2 O9 1.8303 no
H2 N7 0.9500 no
H2 N8 2.4697 no
H3 O1 2.1905 no
H3 O3 2.2201 no
H3 N8 0.9500 no
H3 N11 2.4624 no
H4 O5 2.0180 no
H4 N7 2.4714 no
H4 N8 0.9500 no
H5 N2 1.9720 no
H5 N7 2.4488 no
H5 N9 0.9500 no
H5 N10 2.4512 no
H6 O7 2.1038 no
H6 N10 0.9500 no
H6 N11 2.4905 no
H7 O2 2.1911 no
H7 N9 2.4375 no
H7 N10 0.9500 no
H8 N5 2.1051 no
H8 N10 2.4893 no
H8 N11 0.9500 no
H9 O1 2.4097 no
H9 O2 2.4435 no
H9 N8 2.4905 no
H9 N11 0.9500 no
H10 O4 2.1011 no
H10 O9 0.9278 no
H11 O6 1.9683 no
H11 O9 0.9298 no
